data_7063423
loop_
_publ_author_name
'Zhao, He'
'Han, Wenkun'
'Xu, Jianan'
'Bi, Yan'
'Li, He'
'Yang, Tianyu'
'Ma, Xiaoyu'
'Su, Chunhui'

_publ_section_title
;
 Constructing highly efficient multiple resonance fluorescence materials
 by inserting benzothiophene within B/N-skeletons
;
_journal_issue 36
_journal_name_full 'New Journal of Chemistry'
_journal_page_first 16119
_journal_page_last 16126
_journal_paper_doi 10.1039/D4NJ01922A
_journal_volume 48
_journal_year 2024
_chemical_formula_moiety 'C62 H62 B N3 S2'
_chemical_formula_sum 'C62 H62 B N3 S2'
_chemical_formula_weight 924.07
_space_group_crystal_system monoclinic
_space_group_IT_number 14
_space_group_name_Hall '-P 2yn'
_space_group_name_H-M_alt 'P 1 21/n 1'
_atom_sites_solution_hydrogens geom
_atom_sites_solution_primary dual
_audit_creation_date 2023-09-21
_audit_creation_method
;
Olex2 1.3
(compiled 2020.11.12 svn.r5f609507 for OlexSys, GUI svn.r6408)
;
_audit_update_record
;
2024-04-16 deposited with the CCDC.	2024-07-23 downloaded from the CCDC.
;
_cell_angle_alpha 90
_cell_angle_beta 102.216(3)
_cell_angle_gamma 90
_cell_formula_units_Z 4
_cell_length_a 23.434(2)
_cell_length_b 10.2746(9)
_cell_length_c 24.740(3)
_cell_measurement_reflns_used 9254
_cell_measurement_temperature 301.0
_cell_measurement_theta_max 28.654
_cell_measurement_theta_min 2.397
_cell_volume 5821.9(10)
_computing_cell_refinement 'SAINT V8.40A (Bruker, 2019)'
_computing_data_reduction 'SAINT V8.40A (Bruker, 2019)'
_computing_molecular_graphics 'Olex2 1.3 (Dolomanov et al., 2009)'
_computing_publication_material 'Olex2 1.3 (Dolomanov et al., 2009)'
_computing_structure_refinement 'SHELXL 2018/3 (Sheldrick, 2015)'
_computing_structure_solution 'SHELXT 2018/2 (Sheldrick, 2018)'
_diffrn_ambient_temperature 301.0
_diffrn_measured_fraction_theta_full 0.998
_diffrn_measured_fraction_theta_max 0.995
_diffrn_measurement_device_type 'CCD area detector'
_diffrn_measurement_method 'phi and omega scans'
_diffrn_radiation_monochromator graphite
_diffrn_radiation_type MoK\a
_diffrn_radiation_wavelength 0.71073
_diffrn_reflns_av_R_equivalents 0.1284
_diffrn_reflns_av_unetI/netI 0.0828
_diffrn_reflns_Laue_measured_fraction_full 0.998
_diffrn_reflns_Laue_measured_fraction_max 0.995
_diffrn_reflns_limit_h_max 31
_diffrn_reflns_limit_h_min -31
_diffrn_reflns_limit_k_max 13
_diffrn_reflns_limit_k_min -13
_diffrn_reflns_limit_l_max 33
_diffrn_reflns_limit_l_min -33
_diffrn_reflns_number 154316
_diffrn_reflns_point_group_measured_fraction_full 0.998
_diffrn_reflns_point_group_measured_fraction_max 0.995
_diffrn_reflns_theta_full 25.242
_diffrn_reflns_theta_max 28.843
_diffrn_reflns_theta_min 2.154
_diffrn_source_current 1.4
_diffrn_source_power 0.07
_diffrn_source_voltage 50.0
_exptl_absorpt_coefficient_mu 0.129
_exptl_absorpt_correction_type none
_exptl_crystal_colour 'clear light colourless'
_exptl_crystal_colour_lustre clear
_exptl_crystal_colour_modifier light
_exptl_crystal_colour_primary colourless
_exptl_crystal_density_diffrn 1.054
_exptl_crystal_description block
_exptl_crystal_F_000 1968
_exptl_crystal_size_max 0.3
_exptl_crystal_size_mid 0.25
_exptl_crystal_size_min 0.2
_refine_diff_density_max 1.036
_refine_diff_density_min -0.685
_refine_diff_density_rms 0.050
_refine_ls_extinction_method none
_refine_ls_goodness_of_fit_ref 1.024
_refine_ls_hydrogen_treatment constr
_refine_ls_matrix_type full
_refine_ls_number_parameters 625
_refine_ls_number_reflns 15178
_refine_ls_number_restraints 24
_refine_ls_restrained_S_all 1.037
_refine_ls_R_factor_all 0.1855
_refine_ls_R_factor_gt 0.0985
_refine_ls_shift/su_max 0.000
_refine_ls_shift/su_mean 0.000
_refine_ls_structure_factor_coef Fsqd
_refine_ls_weighting_details 'w=1/[\s^2^(Fo^2^)+(0.1337P)^2^+3.1571P] where P=(Fo^2^+2Fc^2^)/3'
_refine_ls_weighting_scheme calc
_refine_ls_wR_factor_gt 0.2505
_refine_ls_wR_factor_ref 0.3052
_reflns_Friedel_coverage 0.000
_reflns_number_gt 6986
_reflns_number_total 15178
_reflns_threshold_expression 'I > 2\s(I)'
_cod_data_source_file d4nj01922a2.cif
_cod_data_source_block SBN-1
_cod_depositor_comments 'Adding full bibliography for 7063422--7063423.cif.'
_cod_original_cell_volume 5821.8(10)
_cod_database_code 7063423
_shelx_shelxl_version_number 2018/3
_shelx_space_group_comment
;
The symmetry employed for this shelxl refinement is uniquely defined
by the following loop, which should always be used as a source of
symmetry information in preference to the above space-group names.
They are only intended as comments.
;
_shelx_estimated_absorpt_t_max 0.975
_shelx_estimated_absorpt_t_min 0.962
_olex2_refinement_description
;
1. Fixed Uiso
 At 1.2 times of:
  All C(H) groups
 At 1.5 times of:
  All C(H,H,H) groups
2. Uiso/Uaniso restraints and constraints
C43 \\sim C15: within 2A with sigma of 0.001 and sigma for terminal atoms of
0.002 within 2A
C61 \\sim C43: within 2A with sigma of 0.001 and sigma for terminal atoms of
0.002 within 2A
Uanis(C15) \\sim Ueq, Uanis(C61) \\sim Ueq: with sigma of 0.001 and sigma for
terminal atoms of 0.002
3.a Aromatic/amide H refined with riding coordinates:
 C16(H16), C20(H20), C22(H22), C26(H26), C28(H28), C34(H34), C38(H38),
 C42(H42), C44(H44), C46(H46), C48(H48), C52(H52), C54(H54), C62(H62), C31(H31),
  C2(H2), C17(H17), C35(H35), C37(H37), C19(H19), C5(H5), C21(H21), C11(H11),
 C45(H45), C23(H23), C47(H47)
3.b Idealised Me refined as rotating group:
 C25(H25A,H25B,H25C), C51(H51A,H51B,H51C), C13(H13A,H13B,H13C), C53(H53A,H53B,
 H53C), C27(H27A,H27B,H27C), C55(H55A,H55B,H55C), C7(H7A,H7B,H7C), C57(H57A,
 H57B,H57C), C29(H29A,H29B,H29C), C59(H59A,H59B,H59C), C15(H15A,H15B,H15C),
 C61(H61A,H61B,H61C)
;
_smtbx_masks_special_details
;
A solvent mask was calculated and 164 electrons were 
found in a volume of 1066\%A^3^ in 2 voids per unit cell. 
This is consistent with the presence of 
4[H2O] per Asymmetric Unit 
which account for 160 electrons 
per unit cell.
;
_smtbx_masks_void_probe_radius 1.2
_smtbx_masks_void_truncation_radius 1.2
_olex2_submission_special_instructions 'No special instructions were received'

loop_
_space_group_symop_operation_xyz
'x, y, z'
'-x+1/2, y+1/2, -z+1/2'
'-x, -y, -z'
'x-1/2, -y-1/2, z-1/2'

loop_
_atom_site_label
_atom_site_type_symbol
_atom_site_fract_x
_atom_site_fract_y
_atom_site_fract_z
_atom_site_U_iso_or_equiv
_atom_site_adp_type
_atom_site_occupancy
_atom_site_site_symmetry_order
_atom_site_calc_flag
_atom_site_refinement_flags_posn
_atom_site_refinement_flags_adp
_atom_site_refinement_flags_occupancy
_atom_site_disorder_assembly
_atom_site_disorder_group
S1 S 0.15892(4) 0.86611(10) 0.50755(4) 0.0683(3) Uani 1 1 d . . . . .
S2 S 0.28201(5) 0.85126(12) 0.44866(4) 0.0781(3) Uani 1 1 d . . . . .
N3 N 0.23097(11) 0.7830(3) 0.66150(11) 0.0518(7) Uani 1 1 d . . . . .
N2 N 0.40252(12) 0.7643(3) 0.57977(12) 0.0579(7) Uani 1 1 d . . . . .
N1 N 0.42033(13) 0.6934(3) 0.77669(12) 0.0643(8) Uani 1 1 d . . . . .
C1 C 0.19326(14) 0.8117(3) 0.61135(14) 0.0505(8) Uani 1 1 d . . . . .
C4 C 0.29175(14) 0.7662(3) 0.66712(14) 0.0501(8) Uani 1 1 d . . . . .
C6 C 0.21474(14) 0.8321(3) 0.56424(14) 0.0526(8) Uani 1 1 d . . . . .
C8 C 0.20833(13) 0.7681(3) 0.71102(14) 0.0505(8) Uani 1 1 d . . . . .
C10 C 0.31555(13) 0.7760(3) 0.61894(13) 0.0490(8) Uani 1 1 d . . . . .
C12 C 0.46382(14) 0.7366(3) 0.58707(14) 0.0549(8) Uani 1 1 d . . . . .
C14 C 0.47456(15) 0.6260(3) 0.78505(15) 0.0572(9) Uani 1 1 d . . . . .
C16 C 0.19806(14) 0.8760(3) 0.74070(15) 0.0542(8) Uani 1 1 d . . . . .
H16 H 0.205814 0.958886 0.729011 0.065 Uiso 1 1 calc R U . . .
C18 C 0.12942(14) 0.8208(3) 0.60218(16) 0.0546(8) Uani 1 1 d . . . . .
C20 C 0.17607(16) 0.8599(3) 0.78812(16) 0.0606(9) Uani 1 1 d . . . . .
H20 H 0.168812 0.933114 0.807749 0.073 Uiso 1 1 calc R U . . .
C22 C 0.32642(14) 0.7393(3) 0.71870(14) 0.0548(8) Uani 1 1 d . . . . .
H22 H 0.309942 0.733543 0.749669 0.066 Uiso 1 1 calc R U . . .
C24 C 0.38639(14) 0.7209(3) 0.72356(14) 0.0554(8) Uani 1 1 d . . . . .
C26 C 0.48495(16) 0.5282(4) 0.75011(16) 0.0705(11) Uani 1 1 d . . . . .
H26 H 0.455304 0.502556 0.720803 0.085 Uiso 1 1 calc R U . . .
C28 C 0.19711(14) 0.6453(3) 0.72889(15) 0.0560(9) Uani 1 1 d . . . . .
H28 H 0.203952 0.572311 0.708928 0.067 Uiso 1 1 calc R U . . .
C30 C 0.40280(15) 0.7449(3) 0.82455(14) 0.0554(8) Uani 1 1 d . . . . .
C32 C 0.37696(14) 0.7566(3) 0.62612(14) 0.0528(8) Uani 1 1 d . . . . .
C34 C 0.51924(16) 0.6547(4) 0.83060(15) 0.0666(10) Uani 1 1 d . . . . .
H34 H 0.513118 0.716844 0.856123 0.080 Uiso 1 1 calc R U . . .
C36 C 0.37053(15) 0.7940(3) 0.52670(14) 0.0551(8) Uani 1 1 d . . . . .
C38 C 0.41179(14) 0.7314(4) 0.67800(14) 0.0587(9) Uani 1 1 d . . . . .
H38 H 0.451936 0.721670 0.682071 0.070 Uiso 1 1 calc R U . . .
C40 C 0.31127(15) 0.8188(3) 0.51731(14) 0.0573(9) Uani 1 1 d . . . . .
C42 C 0.17594(15) 0.6310(3) 0.77591(16) 0.0621(10) Uani 1 1 d . . . . .
H42 H 0.168836 0.547662 0.787566 0.075 Uiso 1 1 calc R U . . .
C44 C 0.57197(16) 0.5922(4) 0.83795(15) 0.0674(10) Uani 1 1 d . . . . .
H44 H 0.600880 0.613492 0.868620 0.081 Uiso 1 1 calc R U . . .
C46 C 0.08980(15) 0.8032(3) 0.63703(18) 0.0664(10) Uani 1 1 d . . . . .
H46 H 0.103316 0.780652 0.673918 0.080 Uiso 1 1 calc R U . . .
C48 C 0.38951(17) 0.6631(3) 0.86379(17) 0.0668(10) Uani 1 1 d . . . . .
H48 H 0.390845 0.573513 0.858886 0.080 Uiso 1 1 calc R U . . .
C50 C 0.58413(15) 0.4981(4) 0.80141(15) 0.0624(9) Uani 1 1 d . . . . .
C52 C 0.48227(16) 0.6130(4) 0.58173(17) 0.0675(10) Uani 1 1 d . . . . .
H52 H 0.455372 0.545248 0.576442 0.081 Uiso 1 1 calc R U . . .
C54 C 0.53894(17) 0.4678(4) 0.75811(16) 0.0712(11) Uani 1 1 d . . . . .
H54 H 0.544825 0.404196 0.733118 0.085 Uiso 1 1 calc R U . . .
C56 C 0.16464(15) 0.7375(3) 0.80701(15) 0.0571(9) Uani 1 1 d . . . . .
C58 C 0.37163(17) 0.8443(3) 0.92030(15) 0.0616(9) Uani 1 1 d . . . . .
C60 C 0.39349(17) 0.8021(3) 0.47637(16) 0.0617(9) Uani 1 1 d . . . . .
C62 C 0.37406(18) 0.7129(4) 0.91083(17) 0.0694(10) Uani 1 1 d . . . . .
H62 H 0.365050 0.655360 0.936814 0.083 Uiso 1 1 calc R U . . .
C31 C 0.40063(19) 0.8768(4) 0.83261(16) 0.0714(11) Uani 1 1 d . . . . .
H31 H 0.409462 0.933717 0.806333 0.086 Uiso 1 1 calc R U . . .
C2 C 0.50404(17) 0.8359(4) 0.59718(19) 0.0748(11) Uani 1 1 d . . . . .
H2 H 0.492145 0.920371 0.602672 0.090 Uiso 1 1 calc R U . . .
C33 C 0.58211(15) 0.6861(4) 0.59276(16) 0.0626(9) Uani 1 1 d . . . . .
C17 C 0.3854(2) 0.9248(4) 0.87952(16) 0.0743(11) Uani 1 1 d . . . . .
H17 H 0.384217 1.014532 0.884209 0.089 Uiso 1 1 calc R U . . .
C35 C 0.54059(17) 0.5867(4) 0.58404(18) 0.0728(11) Uani 1 1 d . . . . .
H35 H 0.552317 0.501592 0.579726 0.087 Uiso 1 1 calc R U . . .
C9 C 0.10602(15) 0.8501(3) 0.54652(17) 0.0637(10) Uani 1 1 d . . . . .
C37 C 0.56244(17) 0.8093(4) 0.59911(19) 0.0778(12) Uani 1 1 d . . . . .
H37 H 0.589128 0.877476 0.604928 0.093 Uiso 1 1 calc R U . . .
C19 C 0.44971(19) 0.7835(4) 0.46582(19) 0.0804(12) Uani 1 1 d . . . . .
H19 H 0.480916 0.763610 0.494665 0.097 Uiso 1 1 calc R U . . .
B1 B 0.27849(17) 0.8111(4) 0.56421(17) 0.0534(9) Uani 1 1 d . . . . .
C39 C 0.34867(19) 0.8333(4) 0.43089(17) 0.0691(10) Uani 1 1 d . . . . .
C5 C 0.04647(18) 0.8646(4) 0.5260(2) 0.0826(13) Uani 1 1 d . . . . .
H5 H 0.032225 0.884305 0.488958 0.099 Uiso 1 1 calc R U . . .
C41 C 0.64432(17) 0.4339(5) 0.81099(16) 0.0740(11) Uani 1 1 d . . . . .
C21 C 0.03096(17) 0.8195(4) 0.6164(2) 0.0805(12) Uani 1 1 d . . . . .
H21 H 0.005104 0.810354 0.639907 0.097 Uiso 1 1 calc R U . . .
C43 C 0.6460(3) 0.6618(6) 0.5932(3) 0.1221(13) Uani 1 1 d . U . . .
C11 C 0.00927(18) 0.8495(5) 0.5609(2) 0.0926(15) Uani 1 1 d . . . . .
H11 H -0.030717 0.859286 0.547728 0.111 Uiso 1 1 calc R U . . .
C45 C 0.4135(3) 0.8250(5) 0.3691(2) 0.0950(15) Uani 1 1 d . . . . .
H45 H 0.420648 0.831813 0.333602 0.114 Uiso 1 1 calc R U . . .
C23 C 0.3591(2) 0.8450(4) 0.37752(19) 0.0856(13) Uani 1 1 d . . . . .
H23 H 0.328786 0.866436 0.348047 0.103 Uiso 1 1 calc R U . . .
C47 C 0.4583(2) 0.7948(5) 0.4126(2) 0.0903(14) Uani 1 1 d . . . . .
H47 H 0.495481 0.781578 0.406041 0.108 Uiso 1 1 calc R U . . .
C3 C 0.3559(2) 0.9045(4) 0.97175(18) 0.0816(12) Uani 1 1 d . . . . .
C49 C 0.1430(2) 0.7154(4) 0.86015(19) 0.0828(13) Uani 1 1 d . . . . .
C25 C 0.3414(3) 0.8000(5) 1.01133(19) 0.1044(17) Uani 1 1 d . . . . .
H25A H 0.329798 0.841332 1.042095 0.157 Uiso 1 1 calc R U . . .
H25B H 0.375278 0.747117 1.024536 0.157 Uiso 1 1 calc R U . . .
H25C H 0.310123 0.746247 0.992064 0.157 Uiso 1 1 calc R U . . .
C51 C 0.1240(2) 0.8405(5) 0.8840(2) 0.0988(16) Uani 1 1 d . . . . .
H51A H 0.112663 0.821962 0.918302 0.148 Uiso 1 1 calc R U . . .
H51B H 0.091469 0.877364 0.858369 0.148 Uiso 1 1 calc R U . . .
H51C H 0.155824 0.901276 0.890432 0.148 Uiso 1 1 calc R U . . .
C13 C 0.6565(2) 0.3676(6) 0.8674(2) 0.121(2) Uani 1 1 d . . . . .
H13A H 0.692779 0.320903 0.872465 0.182 Uiso 1 1 calc R U . . .
H13B H 0.625496 0.307995 0.869314 0.182 Uiso 1 1 calc R U . . .
H13C H 0.659068 0.432121 0.895839 0.182 Uiso 1 1 calc R U . . .
C53 C 0.6910(2) 0.5395(6) 0.8114(2) 0.1174(19) Uani 1 1 d . . . . .
H53A H 0.693144 0.594433 0.843147 0.176 Uiso 1 1 calc R U . . .
H53B H 0.680733 0.591016 0.778360 0.176 Uiso 1 1 calc R U . . .
H53C H 0.728223 0.499071 0.812865 0.176 Uiso 1 1 calc R U . . .
C27 C 0.6494(2) 0.3376(6) 0.7659(2) 0.1157(19) Uani 1 1 d . . . . .
H27A H 0.688361 0.303435 0.772505 0.174 Uiso 1 1 calc R U . . .
H27B H 0.640733 0.380664 0.730672 0.174 Uiso 1 1 calc R U . . .
H27C H 0.622214 0.267658 0.765930 0.174 Uiso 1 1 calc R U . . .
C55 C 0.3013(3) 0.9905(5) 0.9534(2) 0.120(2) Uani 1 1 d . . . . .
H55A H 0.270084 0.939040 0.932576 0.180 Uiso 1 1 calc R U . . .
H55B H 0.310162 1.060428 0.930748 0.180 Uiso 1 1 calc R U . . .
H55C H 0.289796 1.025616 0.985409 0.180 Uiso 1 1 calc R U . . .
C7 C 0.1947(3) 0.6555(6) 0.9029(2) 0.128(2) Uani 1 1 d . . . . .
H7A H 0.226807 0.715518 0.909567 0.192 Uiso 1 1 calc R U . . .
H7B H 0.206663 0.575596 0.888479 0.192 Uiso 1 1 calc R U . . .
H7C H 0.182486 0.638481 0.936852 0.192 Uiso 1 1 calc R U . . .
C57 C 0.4068(3) 0.9866(6) 1.0014(2) 0.128(2) Uani 1 1 d . . . . .
H57A H 0.397311 1.024450 1.033891 0.193 Uiso 1 1 calc R U . . .
H57B H 0.414348 1.054568 0.977222 0.193 Uiso 1 1 calc R U . . .
H57C H 0.440819 0.932861 1.011852 0.193 Uiso 1 1 calc R U . . .
C29 C 0.6694(3) 0.7608(8) 0.5583(3) 0.171(3) Uani 1 1 d . . . . .
H29A H 0.658244 0.846613 0.567444 0.256 Uiso 1 1 calc R U . . .
H29B H 0.653694 0.743886 0.519870 0.256 Uiso 1 1 calc R U . . .
H29C H 0.711236 0.754973 0.565408 0.256 Uiso 1 1 calc R U . . .
C59 C 0.0921(3) 0.6191(6) 0.8504(3) 0.158(3) Uani 1 1 d . . . . .
H59A H 0.076933 0.611695 0.883437 0.237 Uiso 1 1 calc R U . . .
H59B H 0.105470 0.535415 0.841056 0.237 Uiso 1 1 calc R U . . .
H59C H 0.061855 0.649600 0.820645 0.237 Uiso 1 1 calc R U . . .
C15 C 0.6826(3) 0.6837(7) 0.6504(3) 0.1333(14) Uani 1 1 d . U . . .
H15A H 0.723182 0.676222 0.649409 0.200 Uiso 1 1 calc R U . . .
H15B H 0.672826 0.619649 0.675235 0.200 Uiso 1 1 calc R U . . .
H15C H 0.675018 0.769066 0.663004 0.200 Uiso 1 1 calc R U . . .
C61 C 0.6578(3) 0.5308(6) 0.5728(3) 0.1349(14) Uani 1 1 d . U . . .
H61A H 0.635169 0.518644 0.536047 0.202 Uiso 1 1 calc R U . . .
H61B H 0.647385 0.465578 0.596818 0.202 Uiso 1 1 calc R U . . .
H61C H 0.698588 0.523267 0.572521 0.202 Uiso 1 1 calc R U . . .

loop_
_atom_site_aniso_label
_atom_site_aniso_U_11
_atom_site_aniso_U_22
_atom_site_aniso_U_33
_atom_site_aniso_U_23
_atom_site_aniso_U_13
_atom_site_aniso_U_12
S1 0.0567(6) 0.0797(7) 0.0621(6) 0.0089(5) -0.0019(4) 0.0070(5)
S2 0.0715(7) 0.1078(8) 0.0530(6) 0.0103(5) 0.0090(5) 0.0099(6)
N3 0.0389(14) 0.0613(17) 0.0551(17) 0.0006(13) 0.0096(12) -0.0002(12)
N2 0.0455(15) 0.0723(19) 0.0572(18) 0.0019(14) 0.0140(14) -0.0028(13)
N1 0.0536(17) 0.083(2) 0.0511(18) -0.0001(15) -0.0001(14) 0.0102(15)
C1 0.0457(18) 0.0465(17) 0.057(2) -0.0023(15) 0.0052(15) 0.0006(14)
C4 0.0451(18) 0.0484(17) 0.056(2) -0.0024(15) 0.0096(15) -0.0027(14)
C6 0.0465(18) 0.0510(18) 0.055(2) -0.0010(15) -0.0009(15) 0.0038(14)
C8 0.0396(17) 0.0560(19) 0.056(2) -0.0014(15) 0.0094(15) 0.0010(14)
C10 0.0450(17) 0.0524(18) 0.0480(19) 0.0010(14) 0.0064(14) -0.0018(14)
C12 0.0446(18) 0.064(2) 0.058(2) 0.0009(16) 0.0134(16) -0.0019(16)
C14 0.051(2) 0.064(2) 0.053(2) -0.0016(17) 0.0021(16) 0.0003(16)
C16 0.053(2) 0.0442(17) 0.067(2) -0.0017(16) 0.0152(17) -0.0028(14)
C18 0.0413(17) 0.0449(17) 0.076(2) -0.0041(16) 0.0077(17) 0.0013(14)
C20 0.062(2) 0.053(2) 0.070(2) -0.0050(17) 0.0205(19) 0.0064(16)
C22 0.0514(19) 0.064(2) 0.048(2) -0.0011(16) 0.0088(16) 0.0008(16)
C24 0.0467(19) 0.064(2) 0.052(2) -0.0005(16) 0.0026(16) 0.0008(15)
C26 0.057(2) 0.079(3) 0.063(2) -0.013(2) -0.0144(18) 0.0031(19)
C28 0.053(2) 0.0460(18) 0.071(2) -0.0064(16) 0.0172(17) 0.0020(15)
C30 0.056(2) 0.061(2) 0.048(2) 0.0008(16) 0.0074(16) 0.0019(16)
C32 0.0440(18) 0.0590(19) 0.055(2) 0.0010(16) 0.0099(16) -0.0024(15)
C34 0.059(2) 0.083(3) 0.052(2) -0.0063(18) -0.0011(17) 0.0060(19)
C36 0.053(2) 0.0577(19) 0.054(2) 0.0020(16) 0.0109(16) -0.0037(16)
C38 0.0413(18) 0.079(2) 0.054(2) 0.0018(17) 0.0045(16) 0.0028(16)
C40 0.057(2) 0.063(2) 0.049(2) 0.0026(16) 0.0057(16) -0.0008(16)
C42 0.062(2) 0.0458(18) 0.083(3) 0.0085(18) 0.026(2) -0.0010(16)
C44 0.058(2) 0.084(3) 0.052(2) -0.0053(19) -0.0064(17) -0.0009(19)
C46 0.047(2) 0.062(2) 0.091(3) -0.004(2) 0.0145(19) 0.0004(16)
C48 0.078(3) 0.0491(19) 0.076(3) 0.0036(18) 0.023(2) 0.0015(18)
C50 0.056(2) 0.076(2) 0.050(2) 0.0076(18) -0.0006(16) 0.0048(18)
C52 0.055(2) 0.062(2) 0.091(3) 0.000(2) 0.027(2) -0.0142(17)
C54 0.070(2) 0.076(2) 0.061(2) -0.0128(19) -0.0007(19) 0.016(2)
C56 0.055(2) 0.059(2) 0.061(2) 0.0049(17) 0.0201(17) 0.0073(16)
C58 0.076(2) 0.054(2) 0.052(2) 0.0077(16) 0.0079(18) 0.0092(17)
C60 0.069(2) 0.060(2) 0.060(2) 0.0027(17) 0.0229(19) -0.0044(18)
C62 0.086(3) 0.055(2) 0.072(3) 0.0148(19) 0.028(2) 0.0069(19)
C31 0.096(3) 0.063(2) 0.055(2) 0.0131(18) 0.016(2) 0.000(2)
C2 0.060(2) 0.066(2) 0.101(3) -0.017(2) 0.023(2) -0.0100(18)
C33 0.0453(19) 0.076(2) 0.068(2) -0.0075(19) 0.0171(17) -0.0034(17)
C17 0.115(3) 0.049(2) 0.057(2) 0.0092(18) 0.016(2) 0.002(2)
C35 0.064(2) 0.065(2) 0.096(3) 0.004(2) 0.029(2) 0.0029(19)
C9 0.048(2) 0.059(2) 0.078(3) 0.0014(18) 0.0010(18) 0.0037(16)
C37 0.052(2) 0.077(3) 0.106(3) -0.027(2) 0.020(2) -0.0200(19)
C19 0.072(3) 0.094(3) 0.079(3) 0.006(2) 0.026(2) -0.006(2)
B1 0.054(2) 0.052(2) 0.053(2) -0.0074(17) 0.0072(18) -0.0067(17)
C39 0.078(3) 0.072(2) 0.058(2) 0.0020(19) 0.018(2) -0.002(2)
C5 0.055(2) 0.090(3) 0.095(3) 0.010(2) -0.003(2) 0.008(2)
C41 0.055(2) 0.106(3) 0.057(2) 0.003(2) 0.0037(18) 0.016(2)
C21 0.045(2) 0.082(3) 0.114(4) 0.003(3) 0.015(2) -0.0003(19)
C43 0.1075(19) 0.132(2) 0.131(2) -0.0108(17) 0.0334(17) 0.0016(17)
C11 0.043(2) 0.100(3) 0.126(4) 0.017(3) -0.002(3) 0.006(2)
C45 0.118(4) 0.106(4) 0.070(3) 0.008(3) 0.040(3) 0.002(3)
C23 0.098(4) 0.098(3) 0.064(3) 0.008(2) 0.023(3) 0.000(3)
C47 0.090(3) 0.113(4) 0.080(3) 0.007(3) 0.044(3) -0.005(3)
C3 0.109(4) 0.070(3) 0.069(3) 0.006(2) 0.027(3) 0.016(2)
C49 0.099(3) 0.075(3) 0.089(3) 0.006(2) 0.052(3) 0.015(2)
C25 0.148(5) 0.104(4) 0.072(3) 0.021(3) 0.047(3) 0.036(3)
C51 0.131(4) 0.099(3) 0.079(3) 0.011(3) 0.051(3) 0.038(3)
C13 0.111(4) 0.162(5) 0.085(4) 0.040(3) 0.007(3) 0.059(4)
C53 0.063(3) 0.165(5) 0.119(4) -0.003(4) 0.008(3) -0.001(3)
C27 0.091(4) 0.149(5) 0.099(4) -0.019(3) 0.002(3) 0.047(3)
C55 0.159(5) 0.089(3) 0.123(5) 0.018(3) 0.055(4) 0.056(3)
C7 0.173(6) 0.126(4) 0.093(4) 0.045(3) 0.048(4) 0.064(4)
C57 0.175(6) 0.124(4) 0.084(4) -0.039(3) 0.023(4) -0.026(4)
C29 0.109(5) 0.216(8) 0.216(8) 0.068(6) 0.098(5) 0.017(5)
C59 0.166(6) 0.127(5) 0.226(8) -0.030(5) 0.145(6) -0.051(4)
C15 0.1217(19) 0.143(2) 0.136(2) -0.0044(16) 0.0281(15) 0.0023(15)
C61 0.1217(19) 0.138(2) 0.146(2) -0.0099(16) 0.0307(15) 0.0031(16)

loop_
_atom_type_symbol
_atom_type_description
_atom_type_scat_dispersion_real
_atom_type_scat_dispersion_imag
_atom_type_scat_source
C C 0.0033 0.0016 'International Tables Vol C Tables 4.2.6.8 and 6.1.1.4'
H H 0.0000 0.0000 'International Tables Vol C Tables 4.2.6.8 and 6.1.1.4'
B B 0.0013 0.0007 'International Tables Vol C Tables 4.2.6.8 and 6.1.1.4'
N N 0.0061 0.0033 'International Tables Vol C Tables 4.2.6.8 and 6.1.1.4'
S S 0.1246 0.1234 'International Tables Vol C Tables 4.2.6.8 and 6.1.1.4'

loop_
_geom_angle_atom_site_label_1
_geom_angle_atom_site_label_2
_geom_angle_atom_site_label_3
_geom_angle
_geom_angle_site_symmetry_1
_geom_angle_site_symmetry_3
_geom_angle_publ_flag
C9 S1 C6 92.12(18) . . ?
C39 S2 C40 92.16(19) . . ?
C1 N3 C4 123.4(3) . . ?
C1 N3 C8 120.0(3) . . ?
C4 N3 C8 116.6(3) . . ?
C32 N2 C12 118.3(3) . . ?
C36 N2 C12 118.9(3) . . ?
C36 N2 C32 122.8(3) . . ?
C14 N1 C30 117.6(3) . . ?
C24 N1 C14 122.8(3) . . ?
C24 N1 C30 119.4(3) . . ?
N3 C1 C18 125.8(3) . . ?
C6 C1 N3 120.5(3) . . ?
C6 C1 C18 113.7(3) . . ?
N3 C4 C10 118.4(3) . . ?
C22 C4 N3 119.8(3) . . ?
C22 C4 C10 121.8(3) . . ?
C1 C6 S1 111.4(2) . . ?
C1 C6 B1 121.1(3) . . ?
B1 C6 S1 127.2(3) . . ?
C16 C8 N3 120.3(3) . . ?
C16 C8 C28 119.9(3) . . ?
C28 C8 N3 119.8(3) . . ?
C4 C10 C32 116.7(3) . . ?
C4 C10 B1 121.5(3) . . ?
C32 C10 B1 121.7(3) . . ?
C52 C12 N2 120.2(3) . . ?
C52 C12 C2 119.4(3) . . ?
C2 C12 N2 120.3(3) . . ?
C26 C14 N1 122.3(3) . . ?
C26 C14 C34 117.2(3) . . ?
C34 C14 N1 120.5(3) . . ?
C8 C16 H16 120.2 . . ?
C8 C16 C20 119.5(3) . . ?
C20 C16 H16 120.2 . . ?
C46 C18 C1 132.9(3) . . ?
C9 C18 C1 109.8(3) . . ?
C9 C18 C46 117.2(3) . . ?
C16 C20 H20 119.2 . . ?
C56 C20 C16 121.7(3) . . ?
C56 C20 H20 119.2 . . ?
C4 C22 H22 120.4 . . ?
C4 C22 C24 119.2(3) . . ?
C24 C22 H22 120.4 . . ?
C22 C24 N1 117.7(3) . . ?
C38 C24 N1 121.2(3) . . ?
C38 C24 C22 121.1(3) . . ?
C14 C26 H26 119.6 . . ?
C14 C26 C54 120.9(3) . . ?
C54 C26 H26 119.6 . . ?
C8 C28 H28 120.0 . . ?
C42 C28 C8 119.9(3) . . ?
C42 C28 H28 120.0 . . ?
C48 C30 N1 120.5(3) . . ?
C48 C30 C31 118.8(3) . . ?
C31 C30 N1 120.7(3) . . ?
N2 C32 C10 119.0(3) . . ?
C38 C32 N2 119.7(3) . . ?
C38 C32 C10 121.3(3) . . ?
C14 C34 H34 119.7 . . ?
C44 C34 C14 120.6(4) . . ?
C44 C34 H34 119.7 . . ?
N2 C36 C60 126.2(3) . . ?
C40 C36 N2 121.1(3) . . ?
C40 C36 C60 112.6(3) . . ?
C24 C38 C32 119.7(3) . . ?
C24 C38 H38 120.1 . . ?
C32 C38 H38 120.1 . . ?
C36 C40 S2 112.2(3) . . ?
C36 C40 B1 120.9(3) . . ?
B1 C40 S2 126.9(3) . . ?
C28 C42 H42 118.9 . . ?
C28 C42 C56 122.1(3) . . ?
C56 C42 H42 118.9 . . ?
C34 C44 H44 118.6 . . ?
C34 C44 C50 122.8(3) . . ?
C50 C44 H44 118.6 . . ?
C18 C46 H46 120.1 . . ?
C21 C46 C18 119.8(4) . . ?
C21 C46 H46 120.1 . . ?
C30 C48 H48 119.7 . . ?
C30 C48 C62 120.5(3) . . ?
C62 C48 H48 119.7 . . ?
C44 C50 C41 120.5(3) . . ?
C54 C50 C44 115.7(3) . . ?
C54 C50 C41 123.9(4) . . ?
C12 C52 H52 119.6 . . ?
C12 C52 C35 120.8(3) . . ?
C35 C52 H52 119.6 . . ?
C26 C54 H54 118.6 . . ?
C50 C54 C26 122.7(4) . . ?
C50 C54 H54 118.6 . . ?
C20 C56 C42 116.9(3) . . ?
C20 C56 C49 123.3(3) . . ?
C42 C56 C49 119.7(3) . . ?
C62 C58 C17 115.8(4) . . ?
C62 C58 C3 124.5(3) . . ?
C17 C58 C3 119.7(3) . . ?
C19 C60 C36 132.7(4) . . ?
C39 C60 C36 110.4(3) . . ?
C39 C60 C19 116.9(4) . . ?
C48 C62 H62 118.9 . . ?
C58 C62 C48 122.2(3) . . ?
C58 C62 H62 118.9 . . ?
C30 C31 H31 120.0 . . ?
C30 C31 C17 120.1(3) . . ?
C17 C31 H31 120.0 . . ?
C12 C2 H2 120.2 . . ?
C12 C2 C37 119.5(4) . . ?
C37 C2 H2 120.2 . . ?
C35 C33 C43 122.4(4) . . ?
C37 C33 C35 117.0(3) . . ?
C37 C33 C43 120.6(4) . . ?
C58 C17 H17 118.7 . . ?
C31 C17 C58 122.5(3) . . ?
C31 C17 H17 118.7 . . ?
C52 C35 C33 121.0(4) . . ?
C52 C35 H35 119.5 . . ?
C33 C35 H35 119.5 . . ?
C18 C9 S1 112.9(3) . . ?
C5 C9 S1 124.7(4) . . ?
C5 C9 C18 122.3(4) . . ?
C2 C37 H37 118.9 . . ?
C33 C37 C2 122.2(4) . . ?
C33 C37 H37 118.9 . . ?
C60 C19 H19 120.1 . . ?
C47 C19 C60 119.8(4) . . ?
C47 C19 H19 120.1 . . ?
C6 B1 C40 130.7(3) . . ?
C10 B1 C6 114.9(3) . . ?
C10 B1 C40 114.5(3) . . ?
C60 C39 S2 112.7(3) . . ?
C23 C39 S2 125.6(4) . . ?
C23 C39 C60 121.7(4) . . ?
C9 C5 H5 120.4 . . ?
C11 C5 C9 119.1(4) . . ?
C11 C5 H5 120.4 . . ?
C50 C41 C53 109.1(4) . . ?
C13 C41 C50 108.8(3) . . ?
C13 C41 C53 108.3(4) . . ?
C27 C41 C50 112.4(3) . . ?
C27 C41 C13 110.7(4) . . ?
C27 C41 C53 107.4(4) . . ?
C46 C21 H21 119.3 . . ?
C46 C21 C11 121.4(4) . . ?
C11 C21 H21 119.3 . . ?
C29 C43 C33 111.3(5) . . ?
C15 C43 C33 110.2(5) . . ?
C15 C43 C29 103.4(6) . . ?
C61 C43 C33 113.7(5) . . ?
C61 C43 C29 107.5(6) . . ?
C61 C43 C15 110.1(6) . . ?
C5 C11 C21 120.1(4) . . ?
C5 C11 H11 120.0 . . ?
C21 C11 H11 120.0 . . ?
C23 C45 H45 119.9 . . ?
C23 C45 C47 120.2(5) . . ?
C47 C45 H45 119.9 . . ?
C39 C23 H23 120.3 . . ?
C45 C23 C39 119.5(5) . . ?
C45 C23 H23 120.3 . . ?
C19 C47 H47 119.1 . . ?
C45 C47 C19 121.9(5) . . ?
C45 C47 H47 119.1 . . ?
C58 C3 C25 111.8(3) . . ?
C58 C3 C55 108.5(4) . . ?
C25 C3 C55 107.9(4) . . ?
C57 C3 C58 108.9(4) . . ?
C57 C3 C25 109.7(4) . . ?
C57 C3 C55 110.0(4) . . ?
C56 C49 C7 106.9(4) . . ?
C56 C49 C59 110.6(4) . . ?
C51 C49 C56 112.8(3) . . ?
C51 C49 C7 108.7(4) . . ?
C51 C49 C59 109.0(4) . . ?
C59 C49 C7 108.7(5) . . ?
C3 C25 H25A 109.5 . . ?
C3 C25 H25B 109.5 . . ?
C3 C25 H25C 109.5 . . ?
H25A C25 H25B 109.5 . . ?
H25A C25 H25C 109.5 . . ?
H25B C25 H25C 109.5 . . ?
C49 C51 H51A 109.5 . . ?
C49 C51 H51B 109.5 . . ?
C49 C51 H51C 109.5 . . ?
H51A C51 H51B 109.5 . . ?
H51A C51 H51C 109.5 . . ?
H51B C51 H51C 109.5 . . ?
C41 C13 H13A 109.5 . . ?
C41 C13 H13B 109.5 . . ?
C41 C13 H13C 109.5 . . ?
H13A C13 H13B 109.5 . . ?
H13A C13 H13C 109.5 . . ?
H13B C13 H13C 109.5 . . ?
C41 C53 H53A 109.5 . . ?
C41 C53 H53B 109.5 . . ?
C41 C53 H53C 109.5 . . ?
H53A C53 H53B 109.5 . . ?
H53A C53 H53C 109.5 . . ?
H53B C53 H53C 109.5 . . ?
C41 C27 H27A 109.5 . . ?
C41 C27 H27B 109.5 . . ?
C41 C27 H27C 109.5 . . ?
H27A C27 H27B 109.5 . . ?
H27A C27 H27C 109.5 . . ?
H27B C27 H27C 109.5 . . ?
C3 C55 H55A 109.5 . . ?
C3 C55 H55B 109.5 . . ?
C3 C55 H55C 109.5 . . ?
H55A C55 H55B 109.5 . . ?
H55A C55 H55C 109.5 . . ?
H55B C55 H55C 109.5 . . ?
C49 C7 H7A 109.5 . . ?
C49 C7 H7B 109.5 . . ?
C49 C7 H7C 109.5 . . ?
H7A C7 H7B 109.5 . . ?
H7A C7 H7C 109.5 . . ?
H7B C7 H7C 109.5 . . ?
C3 C57 H57A 109.5 . . ?
C3 C57 H57B 109.5 . . ?
C3 C57 H57C 109.5 . . ?
H57A C57 H57B 109.5 . . ?
H57A C57 H57C 109.5 . . ?
H57B C57 H57C 109.5 . . ?
C43 C29 H29A 109.5 . . ?
C43 C29 H29B 109.5 . . ?
C43 C29 H29C 109.5 . . ?
H29A C29 H29B 109.5 . . ?
H29A C29 H29C 109.5 . . ?
H29B C29 H29C 109.5 . . ?
C49 C59 H59A 109.5 . . ?
C49 C59 H59B 109.5 . . ?
C49 C59 H59C 109.5 . . ?
H59A C59 H59B 109.5 . . ?
H59A C59 H59C 109.5 . . ?
H59B C59 H59C 109.5 . . ?
C43 C15 H15A 109.5 . . ?
C43 C15 H15B 109.5 . . ?
C43 C15 H15C 109.5 . . ?
H15A C15 H15B 109.5 . . ?
H15A C15 H15C 109.5 . . ?
H15B C15 H15C 109.5 . . ?
C43 C61 H61A 109.5 . . ?
C43 C61 H61B 109.5 . . ?
C43 C61 H61C 109.5 . . ?
H61A C61 H61B 109.5 . . ?
H61A C61 H61C 109.5 . . ?
H61B C61 H61C 109.5 . . ?

loop_
_geom_bond_atom_site_label_1
_geom_bond_atom_site_label_2
_geom_bond_distance
_geom_bond_site_symmetry_2
_geom_bond_publ_flag
S1 C6 1.739(3) . ?
S1 C9 1.732(4) . ?
S2 C40 1.724(4) . ?
S2 C39 1.720(4) . ?
N3 C1 1.394(4) . ?
N3 C4 1.412(4) . ?
N3 C8 1.443(4) . ?
N2 C12 1.438(4) . ?
N2 C32 1.404(4) . ?
N2 C36 1.401(4) . ?
N1 C14 1.424(4) . ?
N1 C24 1.413(4) . ?
N1 C30 1.434(4) . ?
C1 C6 1.380(5) . ?
C1 C18 1.468(4) . ?
C4 C10 1.423(5) . ?
C4 C22 1.388(5) . ?
C6 B1 1.509(5) . ?
C8 C16 1.378(4) . ?
C8 C28 1.381(5) . ?
C10 C32 1.426(4) . ?
C10 B1 1.490(5) . ?
C12 C52 1.357(5) . ?
C12 C2 1.376(5) . ?
C14 C26 1.380(5) . ?
C14 C34 1.398(5) . ?
C16 H16 0.9300 . ?
C16 C20 1.388(5) . ?
C18 C46 1.406(5) . ?
C18 C9 1.403(5) . ?
C20 H20 0.9300 . ?
C20 C56 1.387(5) . ?
C22 H22 0.9300 . ?
C22 C24 1.398(5) . ?
C24 C38 1.386(5) . ?
C26 H26 0.9300 . ?
C26 C54 1.385(5) . ?
C28 H28 0.9300 . ?
C28 C42 1.365(5) . ?
C30 C48 1.368(5) . ?
C30 C31 1.372(5) . ?
C32 C38 1.392(5) . ?
C34 H34 0.9300 . ?
C34 C44 1.370(5) . ?
C36 C40 1.382(5) . ?
C36 C60 1.460(5) . ?
C38 H38 0.9300 . ?
C40 B1 1.523(5) . ?
C42 H42 0.9300 . ?
C42 C56 1.395(5) . ?
C44 H44 0.9300 . ?
C44 C50 1.394(5) . ?
C46 H46 0.9300 . ?
C46 C21 1.376(5) . ?
C48 H48 0.9300 . ?
C48 C62 1.388(5) . ?
C50 C54 1.373(5) . ?
C50 C41 1.529(5) . ?
C52 H52 0.9300 . ?
C52 C35 1.382(5) . ?
C54 H54 0.9300 . ?
C56 C49 1.523(5) . ?
C58 C62 1.373(5) . ?
C58 C17 1.394(5) . ?
C58 C3 1.529(5) . ?
C60 C19 1.409(5) . ?
C60 C39 1.404(5) . ?
C62 H62 0.9300 . ?
C31 H31 0.9300 . ?
C31 C17 1.376(5) . ?
C2 H2 0.9300 . ?
C2 C37 1.386(5) . ?
C33 C35 1.395(5) . ?
C33 C37 1.367(5) . ?
C33 C43 1.515(7) . ?
C17 H17 0.9300 . ?
C35 H35 0.9300 . ?
C9 C5 1.388(5) . ?
C37 H37 0.9300 . ?
C19 H19 0.9300 . ?
C19 C47 1.378(6) . ?
C39 C23 1.398(6) . ?
C5 H5 0.9300 . ?
C5 C11 1.358(6) . ?
C41 C13 1.524(6) . ?
C41 C53 1.540(7) . ?
C41 C27 1.514(6) . ?
C21 H21 0.9300 . ?
C21 C11 1.393(7) . ?
C43 C29 1.511(8) . ?
C43 C15 1.509(8) . ?
C43 C61 1.484(8) . ?
C11 H11 0.9300 . ?
C45 H45 0.9300 . ?
C45 C23 1.351(6) . ?
C45 C47 1.370(7) . ?
C23 H23 0.9300 . ?
C47 H47 0.9300 . ?
C3 C25 1.539(6) . ?
C3 C55 1.542(6) . ?
C3 C57 1.517(7) . ?
C49 C51 1.520(6) . ?
C49 C7 1.556(7) . ?
C49 C59 1.529(7) . ?
C25 H25A 0.9600 . ?
C25 H25B 0.9600 . ?
C25 H25C 0.9600 . ?
C51 H51A 0.9600 . ?
C51 H51B 0.9600 . ?
C51 H51C 0.9600 . ?
C13 H13A 0.9600 . ?
C13 H13B 0.9600 . ?
C13 H13C 0.9600 . ?
C53 H53A 0.9600 . ?
C53 H53B 0.9600 . ?
C53 H53C 0.9600 . ?
C27 H27A 0.9600 . ?
C27 H27B 0.9600 . ?
C27 H27C 0.9600 . ?
C55 H55A 0.9600 . ?
C55 H55B 0.9600 . ?
C55 H55C 0.9600 . ?
C7 H7A 0.9600 . ?
C7 H7B 0.9600 . ?
C7 H7C 0.9600 . ?
C57 H57A 0.9600 . ?
C57 H57B 0.9600 . ?
C57 H57C 0.9600 . ?
C29 H29A 0.9600 . ?
C29 H29B 0.9600 . ?
C29 H29C 0.9600 . ?
C59 H59A 0.9600 . ?
C59 H59B 0.9600 . ?
C59 H59C 0.9600 . ?
C15 H15A 0.9600 . ?
C15 H15B 0.9600 . ?
C15 H15C 0.9600 . ?
C61 H61A 0.9600 . ?
C61 H61B 0.9600 . ?
C61 H61C 0.9600 . ?

loop_
_geom_torsion_atom_site_label_1
_geom_torsion_atom_site_label_2
_geom_torsion_atom_site_label_3
_geom_torsion_atom_site_label_4
_geom_torsion
_geom_torsion_site_symmetry_1
_geom_torsion_site_symmetry_2
_geom_torsion_site_symmetry_3
_geom_torsion_site_symmetry_4
_geom_torsion_publ_flag
S1 C6 B1 C10 -176.7(2) . . . . ?
S1 C6 B1 C40 2.8(6) . . . . ?
S1 C9 C5 C11 -180.0(3) . . . . ?
S2 C40 B1 C6 -1.8(6) . . . . ?
S2 C40 B1 C10 177.7(3) . . . . ?
S2 C39 C23 C45 -178.2(4) . . . . ?
N3 C1 C6 S1 -180.0(2) . . . . ?
N3 C1 C6 B1 6.1(5) . . . . ?
N3 C1 C18 C46 -1.2(6) . . . . ?
N3 C1 C18 C9 -179.4(3) . . . . ?
N3 C4 C10 C32 -179.1(3) . . . . ?
N3 C4 C10 B1 3.7(5) . . . . ?
N3 C4 C22 C24 179.0(3) . . . . ?
N3 C8 C16 C20 179.8(3) . . . . ?
N3 C8 C28 C42 179.7(3) . . . . ?
N2 C12 C52 C35 174.5(4) . . . . ?
N2 C12 C2 C37 -174.1(4) . . . . ?
N2 C32 C38 C24 -178.5(3) . . . . ?
N2 C36 C40 S2 -179.5(3) . . . . ?
N2 C36 C40 B1 -1.7(5) . . . . ?
N2 C36 C60 C19 0.6(6) . . . . ?
N2 C36 C60 C39 179.7(3) . . . . ?
N1 C14 C26 C54 177.5(4) . . . . ?
N1 C14 C34 C44 -178.4(4) . . . . ?
N1 C24 C38 C32 179.0(3) . . . . ?
N1 C30 C48 C62 178.3(3) . . . . ?
N1 C30 C31 C17 -178.1(4) . . . . ?
C1 N3 C4 C10 -1.5(4) . . . . ?
C1 N3 C4 C22 179.2(3) . . . . ?
C1 N3 C8 C16 -82.5(4) . . . . ?
C1 N3 C8 C28 97.8(4) . . . . ?
C1 C6 B1 C10 -3.8(5) . . . . ?
C1 C6 B1 C40 175.7(3) . . . . ?
C1 C18 C46 C21 179.6(3) . . . . ?
C1 C18 C9 S1 -0.2(4) . . . . ?
C1 C18 C9 C5 -180.0(3) . . . . ?
C4 N3 C1 C6 -3.5(5) . . . . ?
C4 N3 C1 C18 175.3(3) . . . . ?
C4 N3 C8 C16 97.9(4) . . . . ?
C4 N3 C8 C28 -81.9(4) . . . . ?
C4 C10 C32 N2 179.5(3) . . . . ?
C4 C10 C32 C38 -1.0(5) . . . . ?
C4 C10 B1 C6 -1.1(5) . . . . ?
C4 C10 B1 C40 179.3(3) . . . . ?
C4 C22 C24 N1 -179.9(3) . . . . ?
C4 C22 C24 C38 1.2(5) . . . . ?
C6 S1 C9 C18 0.7(3) . . . . ?
C6 S1 C9 C5 -179.5(3) . . . . ?
C6 C1 C18 C46 177.6(3) . . . . ?
C6 C1 C18 C9 -0.6(4) . . . . ?
C8 N3 C1 C6 177.0(3) . . . . ?
C8 N3 C1 C18 -4.3(5) . . . . ?
C8 N3 C4 C10 178.1(3) . . . . ?
C8 N3 C4 C22 -1.2(4) . . . . ?
C8 C16 C20 C56 0.7(5) . . . . ?
C8 C28 C42 C56 0.4(5) . . . . ?
C10 C4 C22 C24 -0.2(5) . . . . ?
C10 C32 C38 C24 2.0(5) . . . . ?
C12 N2 C32 C10 -176.2(3) . . . . ?
C12 N2 C32 C38 4.3(5) . . . . ?
C12 N2 C36 C40 178.7(3) . . . . ?
C12 N2 C36 C60 -1.0(5) . . . . ?
C12 C52 C35 C33 1.0(6) . . . . ?
C12 C2 C37 C33 -1.8(7) . . . . ?
C14 N1 C24 C22 155.4(3) . . . . ?
C14 N1 C24 C38 -25.6(5) . . . . ?
C14 N1 C30 C48 -66.4(5) . . . . ?
C14 N1 C30 C31 111.8(4) . . . . ?
C14 C26 C54 C50 2.0(7) . . . . ?
C14 C34 C44 C50 -0.1(6) . . . . ?
C16 C8 C28 C42 -0.1(5) . . . . ?
C16 C20 C56 C42 -0.4(5) . . . . ?
C16 C20 C56 C49 177.3(4) . . . . ?
C18 C1 C6 S1 1.1(4) . . . . ?
C18 C1 C6 B1 -172.8(3) . . . . ?
C18 C46 C21 C11 1.9(6) . . . . ?
C18 C9 C5 C11 -0.2(6) . . . . ?
C20 C56 C49 C51 11.3(6) . . . . ?
C20 C56 C49 C7 -108.1(5) . . . . ?
C20 C56 C49 C59 133.7(5) . . . . ?
C22 C4 C10 C32 0.1(5) . . . . ?
C22 C4 C10 B1 -177.1(3) . . . . ?
C22 C24 C38 C32 -2.1(5) . . . . ?
C24 N1 C14 C26 -34.3(5) . . . . ?
C24 N1 C14 C34 147.5(4) . . . . ?
C24 N1 C30 C48 119.1(4) . . . . ?
C24 N1 C30 C31 -62.7(5) . . . . ?
C26 C14 C34 C44 3.3(6) . . . . ?
C28 C8 C16 C20 -0.5(5) . . . . ?
C28 C42 C56 C20 -0.2(5) . . . . ?
C28 C42 C56 C49 -178.0(4) . . . . ?
C30 N1 C14 C26 151.4(4) . . . . ?
C30 N1 C14 C34 -26.8(5) . . . . ?
C30 N1 C24 C22 -30.4(5) . . . . ?
C30 N1 C24 C38 148.6(3) . . . . ?
C30 C48 C62 C58 -0.3(6) . . . . ?
C30 C31 C17 C58 -0.1(6) . . . . ?
C32 N2 C12 C52 89.1(4) . . . . ?
C32 N2 C12 C2 -93.7(4) . . . . ?
C32 N2 C36 C40 0.6(5) . . . . ?
C32 N2 C36 C60 -179.1(3) . . . . ?
C32 C10 B1 C6 -178.2(3) . . . . ?
C32 C10 B1 C40 2.2(5) . . . . ?
C34 C14 C26 C54 -4.2(6) . . . . ?
C34 C44 C50 C54 -2.2(6) . . . . ?
C34 C44 C50 C41 178.5(4) . . . . ?
C36 N2 C12 C52 -89.0(4) . . . . ?
C36 N2 C12 C2 88.2(4) . . . . ?
C36 N2 C32 C10 1.9(5) . . . . ?
C36 N2 C32 C38 -177.6(3) . . . . ?
C36 C40 B1 C6 -179.2(3) . . . . ?
C36 C40 B1 C10 0.2(5) . . . . ?
C36 C60 C19 C47 178.4(4) . . . . ?
C36 C60 C39 S2 -0.2(4) . . . . ?
C36 C60 C39 C23 -179.1(4) . . . . ?
C40 S2 C39 C60 0.3(3) . . . . ?
C40 S2 C39 C23 179.1(4) . . . . ?
C40 C36 C60 C19 -179.2(4) . . . . ?
C40 C36 C60 C39 -0.1(4) . . . . ?
C42 C56 C49 C51 -171.1(4) . . . . ?
C42 C56 C49 C7 69.5(5) . . . . ?
C42 C56 C49 C59 -48.7(6) . . . . ?
C44 C50 C54 C26 1.3(6) . . . . ?
C44 C50 C41 C13 58.8(5) . . . . ?
C44 C50 C41 C53 -59.2(5) . . . . ?
C44 C50 C41 C27 -178.2(4) . . . . ?
C46 C18 C9 S1 -178.7(3) . . . . ?
C46 C18 C9 C5 1.5(5) . . . . ?
C46 C21 C11 C5 -0.6(7) . . . . ?
C48 C30 C31 C17 0.1(6) . . . . ?
C52 C12 C2 C37 3.1(6) . . . . ?
C54 C50 C41 C13 -120.4(5) . . . . ?
C54 C50 C41 C53 121.6(5) . . . . ?
C54 C50 C41 C27 2.6(6) . . . . ?
C60 C36 C40 S2 0.3(4) . . . . ?
C60 C36 C40 B1 178.1(3) . . . . ?
C60 C19 C47 C45 0.6(7) . . . . ?
C60 C39 C23 C45 0.5(7) . . . . ?
C62 C58 C17 C31 -0.1(6) . . . . ?
C62 C58 C3 C25 -1.5(6) . . . . ?
C62 C58 C3 C55 -120.4(5) . . . . ?
C62 C58 C3 C57 119.9(5) . . . . ?
C31 C30 C48 C62 0.1(6) . . . . ?
C2 C12 C52 C35 -2.7(6) . . . . ?
C17 C58 C62 C48 0.3(6) . . . . ?
C17 C58 C3 C25 179.3(4) . . . . ?
C17 C58 C3 C55 60.4(5) . . . . ?
C17 C58 C3 C57 -59.3(5) . . . . ?
C35 C33 C37 C2 0.1(7) . . . . ?
C35 C33 C43 C29 132.9(6) . . . . ?
C35 C33 C43 C15 -112.9(5) . . . . ?
C35 C33 C43 C61 11.3(8) . . . . ?
C9 S1 C6 C1 -1.1(3) . . . . ?
C9 S1 C6 B1 172.4(3) . . . . ?
C9 C18 C46 C21 -2.3(5) . . . . ?
C9 C5 C11 C21 -0.2(7) . . . . ?
C37 C33 C35 C52 0.3(6) . . . . ?
C37 C33 C43 C29 -44.7(7) . . . . ?
C37 C33 C43 C15 69.5(7) . . . . ?
C37 C33 C43 C61 -166.3(5) . . . . ?
C19 C60 C39 S2 179.1(3) . . . . ?
C19 C60 C39 C23 0.2(6) . . . . ?
B1 C10 C32 N2 -3.3(5) . . . . ?
B1 C10 C32 C38 176.2(3) . . . . ?
C39 S2 C40 C36 -0.3(3) . . . . ?
C39 S2 C40 B1 -178.0(3) . . . . ?
C39 C60 C19 C47 -0.7(6) . . . . ?
C41 C50 C54 C26 -179.4(4) . . . . ?
C43 C33 C35 C52 -177.4(5) . . . . ?
C43 C33 C37 C2 177.9(5) . . . . ?
C23 C45 C47 C19 0.1(8) . . . . ?
C47 C45 C23 C39 -0.7(7) . . . . ?
C3 C58 C62 C48 -178.9(4) . . . . ?
C3 C58 C17 C31 179.1(4) . . . . ?

loop_
_smtbx_masks_void_nr
_smtbx_masks_void_average_x
_smtbx_masks_void_average_y
_smtbx_masks_void_average_z
_smtbx_masks_void_volume
_smtbx_masks_void_count_electrons
_smtbx_masks_void_content
1 0.250 -0.161 0.250 503.1 81.5 '8 H2O'
2 -0.250 -0.123 0.750 503.1 81.5 '8 H2O'
3 0.071 0.576 0.981 15.0 0.0 ?
4 0.429 0.076 0.519 15.0 0.0 ?
5 0.571 -0.076 0.481 15.0 0.0 ?
6 0.929 0.424 0.019 15.0 0.0 ?
